data_4117680
loop_
_publ_author_name
'Abel Ros'
'Roc\'io L\'opez-Rodr\'iguez'
'Beatriz Estepa'
'Eleuterio \'Alvarez'
'Rosario Fern\'andez'
'Jos\'e M. Lassaletta'

_publ_contact_author_address
;
  Dr. Jos\'e M. Lassaletta
     Instituto de Investigaciones Qu\'imicas, C.S.I.C-Universidad de Sevilla,
     Avd. Am\'erico Vespucio, 49., Isla de la Cartuja, E-41092 Sevilla,  Spain  
;
_publ_contact_author_email jmlassa@iiq.csic.es
_publ_contact_author_fax '+34 954 460565'
_publ_contact_author_name 'Dr. Jos\'e M. Lassaletta'
_publ_contact_author_phone '+34 954 489563'
_publ_section_title
;
 Hydrazone as the directing Group for Ir-Catalyzed Arene Diborylations and
 Sequential Functionalizations
;
_journal_name_full 'Journal of the American Chemical Society'
_journal_page_first 4573
_journal_page_last 4576
_journal_paper_doi 10.1021/ja300308c
_journal_volume 134
_journal_year 2012
_chemical_formula_moiety 'C21 H34 B2 N2 O4'
_chemical_formula_sum 'C21 H34 B2 N2 O4'
_chemical_formula_weight 400.12
_chemical_name_systematic
; 
 ? 
;
_space_group_IT_number 61
_symmetry_cell_setting orthorhombic
_symmetry_space_group_name_Hall '-P 2ac 2ab'
_symmetry_space_group_name_H-M 'P b c a'
_atom_sites_solution_hydrogens geom
_atom_sites_solution_primary direct
_atom_sites_solution_secondary difmap
_audit_creation_method SHELXL-97
_cell_angle_alpha 90.00
_cell_angle_beta 90.00
_cell_angle_gamma 90.00
_cell_formula_units_Z 8
_cell_length_a 13.673(3)
_cell_length_b 14.561(3)
_cell_length_c 24.254(5)
_cell_measurement_reflns_used 13915
_cell_measurement_temperature 223(2)
_cell_measurement_theta_max 24.55
_cell_measurement_theta_min 2.24
_cell_volume 4828.8(18)
_computing_cell_refinement 'APEX2 Software Suite (Bruker, 2007)'
_computing_data_collection 'APEX2 Software Suite (Bruker, 2007)'
_computing_data_reduction 'APEX2 Software Suite (Bruker, 2007)'
_computing_molecular_graphics 'SHELXTL (Sheldrick, 2008)'
_computing_publication_material 'SHELXTL and publCIF (Westrip, 2010)'
_computing_structure_refinement 'SHELXL97 (Sheldrick, 2008)'
_computing_structure_solution 'SIR2002 (Burla et al., 2003)'
_diffrn_ambient_temperature 223(2)
_diffrn_detector_area_resol_mean 8.26
_diffrn_measured_fraction_theta_full 0.997
_diffrn_measured_fraction_theta_max 0.997
_diffrn_measurement_device_type
;
 Bruker-Nonius X8kappa APEX II CCD area detector
;
_diffrn_measurement_method 'phi and omega scans with narrow frames'
_diffrn_radiation_monochromator graphite
_diffrn_radiation_source 'fine-focus sealed tube'
_diffrn_radiation_type MoK\a
_diffrn_radiation_wavelength 0.71073
_diffrn_reflns_av_R_equivalents 0.0458
_diffrn_reflns_av_sigmaI/netI 0.0235
_diffrn_reflns_limit_h_max 17
_diffrn_reflns_limit_h_min -19
_diffrn_reflns_limit_k_max 20
_diffrn_reflns_limit_k_min -13
_diffrn_reflns_limit_l_max 33
_diffrn_reflns_limit_l_min -34
_diffrn_reflns_number 93601
_diffrn_reflns_theta_full 30.55
_diffrn_reflns_theta_max 30.55
_diffrn_reflns_theta_min 2.21
_diffrn_standards_decay_% 0
_exptl_absorpt_coefficient_mu 0.074
_exptl_absorpt_correction_T_max 0.9811
_exptl_absorpt_correction_T_min 0.9725
_exptl_absorpt_correction_type multi-scan
_exptl_absorpt_process_details
;
program SADABS, Bruker (2001).
;
_exptl_crystal_colour colourless
_exptl_crystal_density_diffrn 1.101
_exptl_crystal_description plate
_exptl_crystal_F_000 1728
_exptl_crystal_size_max 0.38
_exptl_crystal_size_mid 0.37
_exptl_crystal_size_min 0.26
_refine_diff_density_max 0.314
_refine_diff_density_min -0.572
_refine_diff_density_rms 0.081
_refine_ls_extinction_method none
_refine_ls_goodness_of_fit_ref 1.071
_refine_ls_hydrogen_treatment constr
_refine_ls_matrix_type full
_refine_ls_number_parameters 272
_refine_ls_number_reflns 7381
_refine_ls_number_restraints 0
_refine_ls_restrained_S_all 1.051
_refine_ls_R_factor_all 0.1055
_refine_ls_R_factor_gt 0.0779
_refine_ls_shift/su_max 0.001
_refine_ls_shift/su_mean 0.000
_refine_ls_structure_factor_coef Fsqd
_refine_ls_weighting_details 'calc w=1/[\s^2^(Fo^2^)+(0.2000P)^2^+0.0000P] where P=(Fo^2^+2Fc^2^)/3'
_refine_ls_weighting_scheme calc
_refine_ls_wR_factor_gt 0.1682
_refine_ls_wR_factor_ref 0.2022
_reflns_number_gt 4386
_reflns_number_total 7381
_reflns_threshold_expression >2sigma(I)
_cod_data_source_file ja300308c_si_001_1.cif
_cod_data_source_block 5a
_cod_original_cell_volume 4828.8(17)
_cod_database_code 4117680

loop_
_symmetry_equiv_pos_as_xyz
'x, y, z'
'-x+1/2, -y, z+1/2'
'-x, y+1/2, -z+1/2'
'x+1/2, -y+1/2, -z'
'-x, -y, -z'
'x-1/2, y, -z-1/2'
'x, -y-1/2, z-1/2'
'-x-1/2, y-1/2, z'

loop_
_atom_site_label
_atom_site_type_symbol
_atom_site_fract_x
_atom_site_fract_y
_atom_site_fract_z
_atom_site_U_iso_or_equiv
_atom_site_adp_type
_atom_site_occupancy
_atom_site_symmetry_multiplicity
_atom_site_calc_flag
_atom_site_refinement_flags
O1 O 0.11088(16) 0.2085(2) 0.48768(9) 0.0661(8) Uani 1 1 d U
O2 O 0.20894(15) 0.23049(19) 0.56157(9) 0.0554(7) Uani 1 1 d U
O3 O -0.1476(2) 0.22432(17) 0.72253(12) 0.0717(9) Uani 1 1 d U
O4 O -0.1672(2) 0.07316(18) 0.73921(11) 0.0720(8) Uani 1 1 d U
N1 N 0.02094(18) 0.32876(18) 0.60287(11) 0.0478(6) Uani 1 1 d U
N2 N 0.0279(3) 0.4191(2) 0.61802(17) 0.0725(9) Uani 1 1 d U
C1 C -0.00270(19) 0.2689(2) 0.63896(12) 0.0420(6) Uani 1 1 d U
H1 H -0.0185 0.2872 0.6750 0.050 Uiso 1 1 calc R
C2 C -0.00505(15) 0.17161(18) 0.62372(10) 0.0329(5) Uani 1 1 d U
C3 C 0.04867(16) 0.14037(19) 0.57797(10) 0.0350(6) Uani 1 1 d U
C4 C 0.0413(2) 0.0481(2) 0.56359(12) 0.0443(7) Uani 1 1 d U
H4 H 0.0753 0.0268 0.5324 0.053 Uiso 1 1 calc R
C5 C -0.0147(2) -0.0138(2) 0.59375(14) 0.0535(8) Uani 1 1 d U
H5 H -0.0185 -0.0758 0.5833 0.064 Uiso 1 1 calc R
C6 C -0.0651(2) 0.0181(2) 0.63963(12) 0.0476(7) Uani 1 1 d U
H6 H -0.1018 -0.0236 0.6607 0.057 Uiso 1 1 calc R
C7 C -0.06263(17) 0.11016(19) 0.65529(10) 0.0370(6) Uani 1 1 d U
C8 C -0.0120(5) 0.4474(4) 0.6699(3) 0.115(2) Uani 1 1 d U
H8A H -0.0826 0.4409 0.6691 0.173 Uiso 1 1 calc R
H8B H 0.0049 0.5111 0.6767 0.173 Uiso 1 1 calc R
H8C H 0.0147 0.4093 0.6991 0.173 Uiso 1 1 calc R
C9 C 0.0082(7) 0.4780(3) 0.5722(3) 0.130(3) Uani 1 1 d U
H9A H 0.0453 0.4572 0.5404 0.195 Uiso 1 1 calc R
H9B H 0.0271 0.5403 0.5813 0.195 Uiso 1 1 calc R
H9C H -0.0611 0.4762 0.5636 0.195 Uiso 1 1 calc R
C10 C 0.2032(2) 0.2404(3) 0.46502(15) 0.0592(9) Uani 1 1 d U
C11 C 0.2622(3) 0.2701(3) 0.51611(15) 0.0683(11) Uani 1 1 d U
C12 C 0.1811(6) 0.3170(5) 0.4256(3) 0.132(2) Uani 1 1 d U
H12A H 0.1355 0.2956 0.3978 0.198 Uiso 1 1 calc R
H12B H 0.2411 0.3369 0.4079 0.198 Uiso 1 1 calc R
H12C H 0.1524 0.3681 0.4455 0.198 Uiso 1 1 calc R
C13 C 0.2450(5) 0.1600(5) 0.4376(3) 0.133(2) Uani 1 1 d U
H13A H 0.2626 0.1144 0.4650 0.200 Uiso 1 1 calc R
H13B H 0.3028 0.1781 0.4172 0.200 Uiso 1 1 calc R
H13C H 0.1972 0.1342 0.4124 0.200 Uiso 1 1 calc R
C14 C 0.2539(7) 0.3735(6) 0.5256(3) 0.148(3) Uani 1 1 d U
H14A H 0.1882 0.3936 0.5167 0.222 Uiso 1 1 calc R
H14B H 0.3005 0.4053 0.5022 0.222 Uiso 1 1 calc R
H14C H 0.2679 0.3872 0.5639 0.222 Uiso 1 1 calc R
C15 C 0.3674(4) 0.2459(6) 0.5192(3) 0.121(2) Uani 1 1 d U
H15A H 0.3960 0.2736 0.5518 0.181 Uiso 1 1 calc R
H15B H 0.4008 0.2685 0.4866 0.181 Uiso 1 1 calc R
H15C H 0.3744 0.1797 0.5213 0.181 Uiso 1 1 calc R
C16 C -0.1959(3) 0.2166(3) 0.77609(18) 0.0711(11) Uani 1 1 d U
C17 C -0.2357(3) 0.1210(3) 0.77553(15) 0.0647(10) Uani 1 1 d U
C18 C -0.1162(5) 0.2292(5) 0.8202(3) 0.118(2) Uani 1 1 d U
H18A H -0.0624 0.1876 0.8127 0.177 Uiso 1 1 calc R
H18B H -0.1433 0.2158 0.8563 0.177 Uiso 1 1 calc R
H18C H -0.0927 0.2920 0.8194 0.177 Uiso 1 1 calc R
C19 C -0.2649(5) 0.2961(5) 0.7821(3) 0.129(2) Uani 1 1 d U
H19A H -0.2304 0.3529 0.7746 0.193 Uiso 1 1 calc R
H19B H -0.2906 0.2974 0.8194 0.193 Uiso 1 1 calc R
H19C H -0.3185 0.2893 0.7562 0.193 Uiso 1 1 calc R
C20 C -0.2402(4) 0.0732(4) 0.82990(19) 0.0913(14) Uani 1 1 d U
H20A H -0.2522 0.0082 0.8241 0.137 Uiso 1 1 calc R
H20B H -0.2928 0.0990 0.8518 0.137 Uiso 1 1 calc R
H20C H -0.1786 0.0812 0.8491 0.137 Uiso 1 1 calc R
C21 C -0.3346(4) 0.1104(6) 0.7490(2) 0.1130(18) Uani 1 1 d U
H21A H -0.3419 0.1556 0.7199 0.170 Uiso 1 1 calc R
H21B H -0.3852 0.1196 0.7765 0.170 Uiso 1 1 calc R
H21C H -0.3404 0.0492 0.7336 0.170 Uiso 1 1 calc R
B1 B 0.12047(19) 0.1998(2) 0.54307(12) 0.0390(6) Uani 1 1 d U
B2 B -0.1260(2) 0.1377(2) 0.70615(13) 0.0435(7) Uani 1 1 d U

loop_
_atom_site_aniso_label
_atom_site_aniso_U_11
_atom_site_aniso_U_22
_atom_site_aniso_U_33
_atom_site_aniso_U_23
_atom_site_aniso_U_13
_atom_site_aniso_U_12
O1 0.0335(11) 0.129(2) 0.0361(12) 0.0179(12) 0.0004(8) -0.0136(12)
O2 0.0345(10) 0.0899(18) 0.0418(11) 0.0066(10) 0.0027(8) -0.0175(10)
O3 0.0912(19) 0.0515(14) 0.0724(16) -0.0010(11) 0.0531(15) 0.0039(12)
O4 0.0918(18) 0.0613(15) 0.0629(15) -0.0107(11) 0.0485(14) -0.0133(13)
N1 0.0447(12) 0.0442(13) 0.0545(15) 0.0013(11) 0.0000(11) -0.0004(10)
N2 0.080(2) 0.0457(16) 0.092(2) -0.0020(15) 0.0198(18) -0.0065(14)
C1 0.0341(12) 0.0483(15) 0.0437(15) -0.0071(12) 0.0063(10) -0.0037(10)
C2 0.0235(9) 0.0434(13) 0.0318(11) -0.0013(10) -0.0003(8) -0.0011(8)
C3 0.0261(10) 0.0477(14) 0.0311(12) -0.0020(10) -0.0009(8) -0.0002(9)
C4 0.0421(13) 0.0531(16) 0.0376(13) -0.0073(11) 0.0100(11) -0.0005(11)
C5 0.0599(18) 0.0462(16) 0.0545(17) -0.0101(13) 0.0180(14) -0.0036(13)
C6 0.0477(14) 0.0484(16) 0.0466(16) -0.0033(12) 0.0150(12) -0.0086(12)
C7 0.0304(11) 0.0476(14) 0.0331(12) -0.0015(10) 0.0044(9) -0.0020(9)
C8 0.121(4) 0.062(3) 0.162(5) -0.047(3) 0.075(4) -0.030(3)
C9 0.188(7) 0.051(3) 0.150(5) 0.029(3) -0.042(5) -0.010(3)
C10 0.0419(15) 0.088(3) 0.0478(17) 0.0127(16) 0.0166(13) -0.0082(15)
C11 0.0434(16) 0.104(3) 0.057(2) 0.0259(18) 0.0030(14) -0.0269(17)
C12 0.142(4) 0.150(4) 0.104(3) 0.062(3) -0.028(3) -0.026(3)
C13 0.100(3) 0.138(4) 0.161(4) -0.056(3) 0.057(3) -0.018(3)
C14 0.176(5) 0.122(4) 0.147(4) 0.001(3) 0.013(4) -0.049(4)
C15 0.056(2) 0.202(5) 0.103(4) 0.041(3) 0.009(2) -0.013(3)
C16 0.078(2) 0.066(2) 0.069(2) -0.0177(18) 0.0447(19) -0.0077(17)
C17 0.0612(19) 0.078(2) 0.0547(18) -0.0139(17) 0.0336(16) -0.0118(16)
C18 0.112(3) 0.151(4) 0.091(3) -0.044(3) 0.017(3) -0.035(3)
C19 0.145(4) 0.105(3) 0.137(4) 0.000(3) 0.083(3) 0.038(3)
C20 0.113(3) 0.090(3) 0.071(2) 0.004(2) 0.046(2) 0.003(2)
C21 0.077(3) 0.161(4) 0.101(3) -0.022(3) 0.020(2) -0.026(3)
B1 0.0274(11) 0.0545(17) 0.0350(14) 0.0039(12) 0.0021(10) 0.0017(11)
B2 0.0363(14) 0.0556(19) 0.0387(15) -0.0061(13) 0.0093(11) -0.0027(12)

loop_
_atom_type_symbol
_atom_type_description
_atom_type_scat_dispersion_real
_atom_type_scat_dispersion_imag
_atom_type_scat_source
C C 0.0033 0.0016 'International Tables Vol C Tables 4.2.6.8 and 6.1.1.4'
H H 0.0000 0.0000 'International Tables Vol C Tables 4.2.6.8 and 6.1.1.4'
B B 0.0013 0.0007 'International Tables Vol C Tables 4.2.6.8 and 6.1.1.4'
N N 0.0061 0.0033 'International Tables Vol C Tables 4.2.6.8 and 6.1.1.4'
O O 0.0106 0.0060 'International Tables Vol C Tables 4.2.6.8 and 6.1.1.4'

loop_
_geom_angle_atom_site_label_1
_geom_angle_atom_site_label_2
_geom_angle_atom_site_label_3
_geom_angle
B1 O1 C10 108.7(2)
B1 O2 C11 109.1(2)
B2 O3 C16 106.7(3)
B2 O4 C17 106.9(3)
C1 N1 N2 119.3(3)
N1 N2 C9 110.7(4)
N1 N2 C8 119.1(3)
C9 N2 C8 116.1(5)
N1 C1 C2 119.5(3)
N1 C1 H1 120.2
C2 C1 H1 120.2
C3 C2 C7 120.8(2)
C3 C2 C1 120.0(2)
C7 C2 C1 119.1(2)
C4 C3 C2 118.2(2)
C4 C3 B1 116.5(2)
C2 C3 B1 125.3(2)
C5 C4 C3 122.2(2)
C5 C4 H4 118.9
C3 C4 H4 118.9
C6 C5 C4 118.5(3)
C6 C5 H5 120.7
C4 C5 H5 120.7
C5 C6 C7 121.9(3)
C5 C6 H6 119.0
C7 C6 H6 119.0
C6 C7 C2 118.3(2)
C6 C7 B2 116.7(2)
C2 C7 B2 125.0(3)
N2 C8 H8A 109.5
N2 C8 H8B 109.5
H8A C8 H8B 109.5
N2 C8 H8C 109.5
H8A C8 H8C 109.5
H8B C8 H8C 109.5
N2 C9 H9A 109.5
N2 C9 H9B 109.5
H9A C9 H9B 109.5
N2 C9 H9C 109.5
H9A C9 H9C 109.5
H9B C9 H9C 109.5
O1 C10 C13 104.8(4)
O1 C10 C12 107.7(4)
C13 C10 C12 112.6(6)
O1 C10 C11 103.9(3)
C13 C10 C11 112.7(4)
C12 C10 C11 114.2(4)
O2 C11 C15 110.8(4)
O2 C11 C14 104.0(4)
C15 C11 C14 107.4(5)
O2 C11 C10 103.8(3)
C15 C11 C10 118.8(5)
C14 C11 C10 111.0(5)
C10 C12 H12A 109.5
C10 C12 H12B 109.5
H12A C12 H12B 109.5
C10 C12 H12C 109.5
H12A C12 H12C 109.5
H12B C12 H12C 109.5
C10 C13 H13A 109.5
C10 C13 H13B 109.5
H13A C13 H13B 109.5
C10 C13 H13C 109.5
H13A C13 H13C 109.5
H13B C13 H13C 109.5
C11 C14 H14A 109.5
C11 C14 H14B 109.5
H14A C14 H14B 109.5
C11 C14 H14C 109.5
H14A C14 H14C 109.5
H14B C14 H14C 109.5
C11 C15 H15A 109.5
C11 C15 H15B 109.5
H15A C15 H15B 109.5
C11 C15 H15C 109.5
H15A C15 H15C 109.5
H15B C15 H15C 109.5
O3 C16 C17 103.2(3)
O3 C16 C19 108.1(4)
C17 C16 C19 119.3(5)
O3 C16 C18 106.8(4)
C17 C16 C18 112.0(5)
C19 C16 C18 106.7(5)
O4 C17 C20 109.6(4)
O4 C17 C16 102.5(2)
C20 C17 C16 116.2(4)
O4 C17 C21 105.6(4)
C20 C17 C21 107.0(4)
C16 C17 C21 115.3(5)
C16 C18 H18A 109.5
C16 C18 H18B 109.5
H18A C18 H18B 109.5
C16 C18 H18C 109.5
H18A C18 H18C 109.5
H18B C18 H18C 109.5
C16 C19 H19A 109.5
C16 C19 H19B 109.5
H19A C19 H19B 109.5
C16 C19 H19C 109.5
H19A C19 H19C 109.5
H19B C19 H19C 109.5
C17 C20 H20A 109.5
C17 C20 H20B 109.5
H20A C20 H20B 109.5
C17 C20 H20C 109.5
H20A C20 H20C 109.5
H20B C20 H20C 109.5
C17 C21 H21A 109.5
C17 C21 H21B 109.5
H21A C21 H21B 109.5
C17 C21 H21C 109.5
H21A C21 H21C 109.5
H21B C21 H21C 109.5
O1 B1 O2 112.4(2)
O1 B1 C3 121.9(2)
O2 B1 C3 124.2(2)
O3 B2 O4 112.4(3)
O3 B2 C7 126.3(3)
O4 B2 C7 121.3(3)

loop_
_geom_bond_atom_site_label_1
_geom_bond_atom_site_label_2
_geom_bond_distance
O1 B1 1.356(4)
O1 C10 1.453(4)
O2 B1 1.365(3)
O2 C11 1.442(4)
O3 B2 1.354(4)
O3 C16 1.462(4)
O4 B2 1.358(4)
O4 C17 1.463(4)
N1 C1 1.277(4)
N1 N2 1.369(4)
N2 C9 1.430(6)
N2 C8 1.432(6)
C1 C2 1.465(4)
C1 H1 0.9400
C2 C3 1.406(3)
C2 C7 1.417(3)
C3 C4 1.392(4)
C3 B1 1.558(4)
C4 C5 1.390(4)
C4 H4 0.9400
C5 C6 1.388(4)
C5 H5 0.9400
C6 C7 1.393(4)
C6 H6 0.9400
C7 B2 1.560(4)
C8 H8A 0.9700
C8 H8B 0.9700
C8 H8C 0.9700
C9 H9A 0.9700
C9 H9B 0.9700
C9 H9C 0.9700
C10 C13 1.462(7)
C10 C12 1.501(7)
C10 C11 1.541(5)
C11 C15 1.484(7)
C11 C14 1.527(10)
C12 H12A 0.9700
C12 H12B 0.9700
C12 H12C 0.9700
C13 H13A 0.9700
C13 H13B 0.9700
C13 H13C 0.9700
C14 H14A 0.9700
C14 H14B 0.9700
C14 H14C 0.9700
C15 H15A 0.9700
C15 H15B 0.9700
C15 H15C 0.9700
C16 C17 1.495(5)
C16 C19 1.500(7)
C16 C18 1.537(8)
C17 C20 1.493(6)
C17 C21 1.505(7)
C18 H18A 0.9700
C18 H18B 0.9700
C18 H18C 0.9700
C19 H19A 0.9700
C19 H19B 0.9700
C19 H19C 0.9700
C20 H20A 0.9700
C20 H20B 0.9700
C20 H20C 0.9700
C21 H21A 0.9700
C21 H21B 0.9700
C21 H21C 0.9700

loop_
_geom_hbond_atom_site_label_D
_geom_hbond_atom_site_label_H
_geom_hbond_atom_site_label_A
_geom_hbond_distance_DH
_geom_hbond_distance_HA
_geom_hbond_distance_DA
_geom_hbond_angle_DHA
C1 H1 O3 0.94 2.30 2.908(4) 122.0
C6 H6 O4 0.94 2.53 2.903(3) 103.8
C4 H4 O1 0.94 2.90 3.123(4) 94.8

loop_
_geom_torsion_atom_site_label_1
_geom_torsion_atom_site_label_2
_geom_torsion_atom_site_label_3
_geom_torsion_atom_site_label_4
_geom_torsion
C1 N1 N2 C9 -152.2(5)
C1 N1 N2 C8 -13.7(6)
N2 N1 C1 C2 -176.7(3)
N1 C1 C2 C3 21.8(4)
N1 C1 C2 C7 -157.6(3)
C7 C2 C3 C4 1.9(4)
C1 C2 C3 C4 -177.4(2)
C7 C2 C3 B1 -175.0(2)
C1 C2 C3 B1 5.6(4)
C2 C3 C4 C5 -1.9(4)
B1 C3 C4 C5 175.4(3)
C3 C4 C5 C6 0.2(5)
C4 C5 C6 C7 1.5(5)
C5 C6 C7 C2 -1.4(4)
C5 C6 C7 B2 177.4(3)
C3 C2 C7 C6 -0.4(4)
C1 C2 C7 C6 179.0(3)
C3 C2 C7 B2 -179.1(2)
C1 C2 C7 B2 0.3(4)
B1 O1 C10 C13 106.2(5)
B1 O1 C10 C12 -133.7(5)
B1 O1 C10 C11 -12.2(4)
B1 O2 C11 C15 -140.5(5)
B1 O2 C11 C14 104.4(5)
B1 O2 C11 C10 -11.9(4)
O1 C10 C11 O2 14.3(4)
C13 C10 C11 O2 -98.5(5)
C12 C10 C11 O2 131.4(5)
O1 C10 C11 C15 137.9(4)
C13 C10 C11 C15 25.1(6)
C12 C10 C11 C15 -105.0(6)
O1 C10 C11 C14 -96.8(4)
C13 C10 C11 C14 150.3(5)
C12 C10 C11 C14 20.2(6)
B2 O3 C16 C17 -23.4(5)
B2 O3 C16 C19 -150.7(5)
B2 O3 C16 C18 94.8(4)
B2 O4 C17 C20 -148.0(4)
B2 O4 C17 C16 -24.0(4)
B2 O4 C17 C21 97.0(4)
O3 C16 C17 O4 28.3(4)
C19 C16 C17 O4 148.1(5)
C18 C16 C17 O4 -86.2(4)
O3 C16 C17 C20 147.7(4)
C19 C16 C17 C20 -92.4(6)
C18 C16 C17 C20 33.3(5)
O3 C16 C17 C21 -85.9(4)
C19 C16 C17 C21 34.0(6)
C18 C16 C17 C21 159.6(4)
C10 O1 B1 O2 5.3(4)
C10 O1 B1 C3 -161.1(3)
C11 O2 B1 O1 4.7(4)
C11 O2 B1 C3 170.8(3)
C4 C3 B1 O1 58.2(4)
C2 C3 B1 O1 -124.8(3)
C4 C3 B1 O2 -106.7(3)
C2 C3 B1 O2 70.3(4)
C16 O3 B2 O4 8.8(4)
C16 O3 B2 C7 -171.8(3)
C17 O4 B2 O3 10.2(4)
C17 O4 B2 C7 -169.3(3)
C6 C7 B2 O3 -167.9(3)
C2 C7 B2 O3 10.8(5)
C6 C7 B2 O4 11.4(4)
C2 C7 B2 O4 -169.9(3)

loop_
_cod_related_entry_id
_cod_related_entry_database
_cod_related_entry_code
1 ChemSpider 30660605
